data_2222469
loop_
_publ_author_name
'Lo, Kong Mun'
'Ng, Seik Weng'

_publ_section_title
;
 Bis[4-(dimethylamino)pyridinium]
 hexakis[bromido/chlorido(0.78/0.22)]stannate(IV)
;
_journal_coeditor_code TK2458
_journal_issue 7
_journal_name_full 'Acta Crystallographica Section E'
_journal_page_first m715
_journal_paper_doi 10.1107/S1600536809019734
_journal_volume 65
_journal_year 2009
_chemical_formula_iupac '(C7 H11 N2)2 [Sn Br4.67 Cl1.33]'
_chemical_formula_moiety '2(C7 H11 N2 +), Br4.67 Cl1.33 Sn 2-'
_chemical_formula_sum 'C14 H22 Br4.67 Cl1.33 N4 Sn'
_chemical_formula_weight 785.15
_chemical_name_systematic
;
Bis[4-(dimethylamino)pyridinium]
hexakis[bromido/chlorido(0.78/0.22)]stannate(IV)
;
_space_group_IT_number 14
_symmetry_cell_setting monoclinic
_symmetry_space_group_name_Hall '-P 2ybc'
_symmetry_space_group_name_H-M 'P 1 21/c 1'
_atom_sites_solution_hydrogens geom
_atom_sites_solution_primary direct
_atom_sites_solution_secondary difmap
_audit_creation_method SHELXL-97
_cell_angle_alpha 90
_cell_angle_beta 107.1090(10)
_cell_angle_gamma 90
_cell_formula_units_Z 2
_cell_length_a 8.4530(2)
_cell_length_b 11.9036(2)
_cell_length_c 11.9093(2)
_cell_measurement_reflns_used 4263
_cell_measurement_temperature 100(2)
_cell_measurement_theta_max 28.3
_cell_measurement_theta_min 2.5
_cell_volume 1145.30(4)
_computing_cell_refinement 'SAINT (Bruker, 2007)'
_computing_data_collection 'APEX2 (Bruker, 2007)'
_computing_data_reduction 'SAINT (Bruker, 2007)'
_computing_molecular_graphics 'X-SEED (Barbour, 2001)'
_computing_publication_material 'pubCIF (Westrip, 2009)'
_computing_structure_refinement 'SHELXL97 (Sheldrick, 2008)'
_computing_structure_solution 'SHELXS97 (Sheldrick, 2008)'
_diffrn_ambient_temperature 100(2)
_diffrn_measured_fraction_theta_full 1.000
_diffrn_measured_fraction_theta_max 1.000
_diffrn_measurement_device_type 'Bruker SMART APEX'
_diffrn_measurement_method \w
_diffrn_radiation_monochromator graphite
_diffrn_radiation_source 'fine-focus sealed tube'
_diffrn_radiation_type MoK\a
_diffrn_radiation_wavelength 0.71073
_diffrn_reflns_av_R_equivalents 0.033
_diffrn_reflns_av_sigmaI/netI 0.030
_diffrn_reflns_limit_h_max 10
_diffrn_reflns_limit_h_min -10
_diffrn_reflns_limit_k_max 15
_diffrn_reflns_limit_k_min -15
_diffrn_reflns_limit_l_max 15
_diffrn_reflns_limit_l_min -14
_diffrn_reflns_number 10319
_diffrn_reflns_theta_full 27.5
_diffrn_reflns_theta_max 27.5
_diffrn_reflns_theta_min 2.5
_diffrn_standards_decay_% 0
_diffrn_standards_interval_count 0
_diffrn_standards_interval_time 0
_diffrn_standards_number 0
_exptl_absorpt_coefficient_mu 9.416
_exptl_absorpt_correction_T_max 0.746
_exptl_absorpt_correction_T_min 0.504
_exptl_absorpt_correction_type multi-scan
_exptl_absorpt_process_details '(SADABS; Sheldrick, 1996)'
_exptl_crystal_colour Colorless
_exptl_crystal_density_diffrn 2.277
_exptl_crystal_density_method 'not measured'
_exptl_crystal_description 'Irregular block'
_exptl_crystal_F_000 740
_exptl_crystal_size_max 0.30
_exptl_crystal_size_mid 0.25
_exptl_crystal_size_min 0.20
_refine_diff_density_max 0.80
_refine_diff_density_min -0.87
_refine_ls_extinction_method none
_refine_ls_goodness_of_fit_ref 0.99
_refine_ls_hydrogen_treatment mixed
_refine_ls_matrix_type full
_refine_ls_number_parameters 127
_refine_ls_number_reflns 2622
_refine_ls_number_restraints 6
_refine_ls_restrained_S_all 0.99
_refine_ls_R_factor_all 0.031
_refine_ls_R_factor_gt 0.023
_refine_ls_shift/su_max 0.001
_refine_ls_shift/su_mean 0.001
_refine_ls_structure_factor_coef Fsqd
_refine_ls_weighting_details 'calc w=1/[\s^2^(Fo^2^)+(0.0343P)^2^+0.6005P] where P=(Fo^2^+2Fc^2^)/3'
_refine_ls_weighting_scheme calc
_refine_ls_wR_factor_gt 0.056
_refine_ls_wR_factor_ref 0.060
_reflns_number_gt 2240
_reflns_number_total 2622
_reflns_threshold_expression I>2\s(I)
_cod_data_source_file tk2458.cif
_cod_data_source_block I
_cod_depositor_comments
;
The following automatic conversions were performed:
'_symmetry_cell_setting' value 'Monoclinic' changed to 'monoclinic'
according to '/home/saulius/struct/CIF-dictionaries/cif_core.dic'
dictionary named 'cif_core.dic' version 2.4.1 from
2010-06-29.

'_exptl_absorpt_correction_type' value 'Multi-scan' changed
to 'multi-scan' according to
'/home/saulius/struct/CIF-dictionaries/cif_core.dic' dictionary named
'cif_core.dic' version 2.4.1 from 2010-06-29.

Automatic conversion script
Id: cif_fix_enum 1527 2010-12-29 10:47:43Z saulius 

The following automatic conversions were performed:

'_symmetry_cell_setting' value 'Monoclinic' changed to 'monoclinic'
according to /home/saulius/struct/CIF-dictionaries/cif_core.dic
dictionary named 'cif_core.dic' version 2.4.1 from
2010-06-29.

'_exptl_absorpt_correction_type' value 'Multi-scan'
changed to 'multi-scan' according to
/home/saulius/struct/CIF-dictionaries/cif_core.dic dictionary named
'cif_core.dic' version 2.4.1 from 2010-06-29.

Automatic conversion script
Id: cif_fix_values 1715 2011-07-08 13:25:40Z adriana 
;
_cod_original_sg_symbol_H-M 'P 21/c'
_cod_database_code 2222469
_cod_database_fobs_code 2222469

loop_
_symmetry_equiv_pos_as_xyz
'x, y, z'
'-x, y+1/2, -z+1/2'
'-x, -y, -z'
'x, -y-1/2, z-1/2'

loop_
_atom_site_type_symbol
_atom_site_label
_atom_site_fract_x
_atom_site_fract_y
_atom_site_fract_z
_atom_site_U_iso_or_equiv
_atom_site_adp_type
_atom_site_calc_flag
_atom_site_refinement_flags
_atom_site_occupancy
_atom_site_disorder_assembly
_atom_site_disorder_group
Sn Sn1 0.5000 0.5000 0.5000 0.01384(8) Uani d S 1 . .
Br Br1 0.50914(5) 0.63592(3) 0.66901(3) 0.02247(12) Uani d P 0.6143(14) . .
Br Br2 0.58481(5) 0.33875(3) 0.64866(3) 0.02405(12) Uani d P 0.8309(9) . .
Br Br3 0.80683(4) 0.53911(3) 0.52227(3) 0.02760(12) Uani d P 0.8878(10) . .
Cl Cl1 0.50914(5) 0.63592(3) 0.66901(3) 0.02247(12) Uani d P 0.3858(14) . .
Cl Cl2 0.58481(5) 0.33875(3) 0.64866(3) 0.02405(12) Uani d P 0.1122(10) . .
Cl Cl3 0.80683(4) 0.53911(3) 0.52227(3) 0.02760(12) Uani d P 0.1691(9) . .
N N1 0.6521(4) 0.8743(2) 0.5886(3) 0.0309(7) Uani d D 1 . .
H H1 0.598(5) 0.812(2) 0.593(4) 0.061(14) Uiso d D 1 . .
N N2 0.9135(3) 1.1561(2) 0.5550(2) 0.0231(6) Uani d . 1 . .
C C1 0.7281(4) 0.9350(3) 0.6844(3) 0.0304(8) Uani d . 1 . .
H H1A 0.7212 0.9116 0.7590 0.036 Uiso calc R 1 . .
C C2 0.8143(4) 1.0288(3) 0.6765(3) 0.0259(7) Uani d . 1 . .
H H2 0.8683 1.0696 0.7457 0.031 Uiso calc R 1 . .
C C3 0.8251(4) 1.0670(3) 0.5661(3) 0.0190(6) Uani d . 1 . .
C C4 0.7363(4) 1.0019(3) 0.4663(3) 0.0228(7) Uani d . 1 . .
H H4 0.7345 1.0249 0.3896 0.027 Uiso calc R 1 . .
C C5 0.6553(4) 0.9080(3) 0.4810(3) 0.0297(8) Uani d . 1 . .
H H5 0.5994 0.8645 0.4142 0.036 Uiso calc R 1 . .
C C6 1.0103(4) 1.2201(3) 0.6573(3) 0.0349(8) Uani d . 1 . .
H H6A 0.9356 1.2652 0.6883 0.052 Uiso calc R 1 . .
H H6B 1.0876 1.2697 0.6340 0.052 Uiso calc R 1 . .
H H6C 1.0725 1.1680 0.7182 0.052 Uiso calc R 1 . .
C C7 0.9124(4) 1.1989(3) 0.4397(3) 0.0293(7) Uani d . 1 . .
H H7A 0.9577 1.1418 0.3985 0.044 Uiso calc R 1 . .
H H7B 0.9802 1.2670 0.4496 0.044 Uiso calc R 1 . .
H H7C 0.7985 1.2166 0.3937 0.044 Uiso calc R 1 . .

loop_
_atom_site_aniso_label
_atom_site_aniso_U_11
_atom_site_aniso_U_22
_atom_site_aniso_U_33
_atom_site_aniso_U_12
_atom_site_aniso_U_13
_atom_site_aniso_U_23
Sn1 0.01350(14) 0.01560(14) 0.01208(14) -0.00189(10) 0.00326(11) -0.00020(11)
Br1 0.0329(2) 0.0187(2) 0.0178(2) -0.00322(16) 0.01055(17) -0.00423(15)
Br2 0.0329(2) 0.01902(19) 0.01671(19) -0.00065(14) 0.00180(15) 0.00479(13)
Br3 0.01394(18) 0.0409(2) 0.0279(2) -0.00705(13) 0.00609(14) -0.00114(15)
Cl1 0.0329(2) 0.0187(2) 0.0178(2) -0.00322(16) 0.01055(17) -0.00423(15)
Cl2 0.0329(2) 0.01902(19) 0.01671(19) -0.00065(14) 0.00180(15) 0.00479(13)
Cl3 0.01394(18) 0.0409(2) 0.0279(2) -0.00705(13) 0.00609(14) -0.00114(15)
N1 0.0277(16) 0.0246(15) 0.0427(19) 0.0002(12) 0.0141(14) 0.0088(14)
N2 0.0235(14) 0.0244(14) 0.0195(14) -0.0029(11) 0.0032(11) -0.0017(11)
C1 0.0298(19) 0.037(2) 0.0273(18) 0.0121(15) 0.0138(15) 0.0114(16)
C2 0.0256(17) 0.0335(18) 0.0190(17) 0.0045(14) 0.0071(14) 0.0010(13)
C3 0.0157(14) 0.0217(15) 0.0185(15) 0.0046(11) 0.0036(12) 0.0009(12)
C4 0.0214(15) 0.0252(16) 0.0198(16) -0.0003(13) 0.0030(13) -0.0026(13)
C5 0.0238(17) 0.0282(18) 0.033(2) -0.0001(13) 0.0021(15) -0.0037(15)
C6 0.033(2) 0.035(2) 0.033(2) -0.0101(15) 0.0035(16) -0.0085(16)
C7 0.0300(18) 0.0285(18) 0.0270(18) -0.0048(14) 0.0045(14) 0.0082(14)

loop_
_atom_type_symbol
_atom_type_description
_atom_type_scat_dispersion_real
_atom_type_scat_dispersion_imag
_atom_type_scat_source
C C 0.0033 0.0016 'International Tables Vol C Tables 4.2.6.8 and 6.1.1.4'
H H 0.0000 0.0000 'International Tables Vol C Tables 4.2.6.8 and 6.1.1.4'
N N 0.0061 0.0033 'International Tables Vol C Tables 4.2.6.8 and 6.1.1.4'
Cl Cl 0.1484 0.1585 'International Tables Vol C Tables 4.2.6.8 and 6.1.1.4'
Br Br -0.2901 2.4595 'International Tables Vol C Tables 4.2.6.8 and 6.1.1.4'
Sn Sn -0.6537 1.4246 'International Tables Vol C Tables 4.2.6.8 and 6.1.1.4'

loop_
_geom_angle_atom_site_label_1
_geom_angle_atom_site_label_2
_geom_angle_atom_site_label_3
_geom_angle_site_symmetry_1
_geom_angle_site_symmetry_3
_geom_angle
_geom_angle_publ_flag
Br1 Sn1 Cl1 . 3_666 180.0 ?
Br1 Sn1 Br1 . 3_666 180.0 ?
Cl1 Sn1 Br1 3_666 3_666 0.000(14) ?
Br1 Sn1 Br2 . . 89.576(13) ?
Cl1 Sn1 Br2 3_666 . 90.424(13) ?
Br1 Sn1 Br2 3_666 . 90.424(13) ?
Br1 Sn1 Cl2 . 3_666 90.424(13) ?
Cl1 Sn1 Cl2 3_666 3_666 89.576(12) ?
Br1 Sn1 Cl2 3_666 3_666 89.576(12) ?
Br2 Sn1 Cl2 . 3_666 180.0 ?
Br1 Sn1 Br2 . 3_666 90.424(13) ?
Cl1 Sn1 Br2 3_666 3_666 89.576(12) ?
Br1 Sn1 Br2 3_666 3_666 89.576(12) ?
Br2 Sn1 Br2 . 3_666 180.0 ?
Cl2 Sn1 Br2 3_666 3_666 0.00(2) ?
Br1 Sn1 Cl3 . 3_666 89.529(12) ?
Cl1 Sn1 Cl3 3_666 3_666 90.471(12) ?
Br1 Sn1 Cl3 3_666 3_666 90.471(12) ?
Br2 Sn1 Cl3 . 3_666 90.248(12) ?
Cl2 Sn1 Cl3 3_666 3_666 89.752(12) ?
Br2 Sn1 Cl3 3_666 3_666 89.752(12) ?
Br1 Sn1 Br3 . 3_666 89.529(12) ?
Cl1 Sn1 Br3 3_666 3_666 90.471(12) ?
Br1 Sn1 Br3 3_666 3_666 90.471(12) ?
Br2 Sn1 Br3 . 3_666 90.248(12) ?
Cl2 Sn1 Br3 3_666 3_666 89.752(12) ?
Br2 Sn1 Br3 3_666 3_666 89.752(12) ?
Cl3 Sn1 Br3 3_666 3_666 0.00(2) ?
Br1 Sn1 Br3 . . 90.471(12) ?
Cl1 Sn1 Br3 3_666 . 89.529(12) ?
Br1 Sn1 Br3 3_666 . 89.529(12) ?
Br2 Sn1 Br3 . . 89.752(12) ?
Cl2 Sn1 Br3 3_666 . 90.248(12) ?
Br2 Sn1 Br3 3_666 . 90.248(12) ?
Cl3 Sn1 Br3 3_666 . 180.000(17) ?
Br3 Sn1 Br3 3_666 . 180.000(17) ?
C1 N1 C5 . . 120.5(3) ?
C1 N1 H1 . . 122(3) ?
C5 N1 H1 . . 118(3) ?
C3 N2 C6 . . 121.7(3) ?
C3 N2 C7 . . 121.6(3) ?
C6 N2 C7 . . 116.6(3) ?
N1 C1 C2 . . 121.2(3) ?
N1 C1 H1A . . 119.4 ?
C2 C1 H1A . . 119.4 ?
C1 C2 C3 . . 120.8(3) ?
C1 C2 H2 . . 119.6 ?
C3 C2 H2 . . 119.6 ?
N2 C3 C2 . . 122.7(3) ?
N2 C3 C4 . . 121.5(3) ?
C2 C3 C4 . . 115.7(3) ?
C5 C4 C3 . . 120.2(3) ?
C5 C4 H4 . . 119.9 ?
C3 C4 H4 . . 119.9 ?
C4 C5 N1 . . 121.4(3) ?
C4 C5 H5 . . 119.3 ?
N1 C5 H5 . . 119.3 ?
N2 C6 H6A . . 109.5 ?
N2 C6 H6B . . 109.5 ?
H6A C6 H6B . . 109.5 ?
N2 C6 H6C . . 109.5 ?
H6A C6 H6C . . 109.5 ?
H6B C6 H6C . . 109.5 ?
N2 C7 H7A . . 109.5 ?
N2 C7 H7B . . 109.5 ?
H7A C7 H7B . . 109.5 ?
N2 C7 H7C . . 109.5 ?
H7A C7 H7C . . 109.5 ?
H7B C7 H7C . . 109.5 ?

loop_
_geom_bond_atom_site_label_1
_geom_bond_atom_site_label_2
_geom_bond_site_symmetry_2
_geom_bond_distance
_geom_bond_publ_flag
Sn1 Br1 . 2.5658(4) ?
Sn1 Cl1 3_666 2.5658(4) ?
Sn1 Br1 3_666 2.5658(4) ?
Sn1 Br2 . 2.5663(3) ?
Sn1 Cl2 3_666 2.5663(3) ?
Sn1 Br2 3_666 2.5663(3) ?
Sn1 Cl3 3_666 2.5709(3) ?
Sn1 Br3 3_666 2.5709(3) ?
Sn1 Br3 . 2.5709(3) ?
N1 C1 . 1.343(5) ?
N1 C5 . 1.351(5) ?
N1 H1 . 0.882(10) ?
N2 C3 . 1.327(4) ?
N2 C6 . 1.466(4) ?
N2 C7 . 1.462(4) ?
C1 C2 . 1.351(5) ?
C1 H1A . 0.9500 ?
C2 C3 . 1.419(4) ?
C2 H2 . 0.9500 ?
C3 C4 . 1.433(4) ?
C4 C5 . 1.349(5) ?
C4 H4 . 0.9500 ?
C5 H5 . 0.9500 ?
C6 H6A . 0.9800 ?
C6 H6B . 0.9800 ?
C6 H6C . 0.9800 ?
C7 H7A . 0.9800 ?
C7 H7B . 0.9800 ?
C7 H7C . 0.9800 ?

loop_
_geom_hbond_atom_site_label_D
_geom_hbond_atom_site_label_H
_geom_hbond_atom_site_label_A
_geom_hbond_site_symmetry_A
_geom_hbond_distance_DH
_geom_hbond_distance_HA
_geom_hbond_distance_DA
_geom_hbond_angle_DHA
_geom_hbond_publ_flag
N1 H1 Br1 . 0.880(10) 2.484(18) 3.334(3) 162(4) yes

loop_
_geom_torsion_atom_site_label_1
_geom_torsion_atom_site_label_2
_geom_torsion_atom_site_label_3
_geom_torsion_atom_site_label_4
_geom_torsion_site_symmetry_1
_geom_torsion_site_symmetry_2
_geom_torsion_site_symmetry_3
_geom_torsion_site_symmetry_4
_geom_torsion
_geom_torsion_publ_flag
C5 N1 C1 C2 . . . . -2.3(5) ?
N1 C1 C2 C3 . . . . 0.9(5) ?
C6 N2 C3 C2 . . . . 1.6(5) ?
C7 N2 C3 C2 . . . . -175.2(3) ?
C6 N2 C3 C4 . . . . -177.3(3) ?
C7 N2 C3 C4 . . . . 5.9(5) ?
C1 C2 C3 N2 . . . . -177.4(3) ?
C1 C2 C3 C4 . . . . 1.5(5) ?
N2 C3 C4 C5 . . . . 176.1(3) ?
C2 C3 C4 C5 . . . . -2.8(5) ?
C3 C4 C5 N1 . . . . 1.6(5) ?
C1 N1 C5 C4 . . . . 1.0(5) ?
